data_7045295
loop_
_publ_author_name
'Ben Kiran, Ahmad'
'Mocanu, Teodora'
'P\"ollnitz, Alp\'ar'
'Shova, Sergiu'
'Andruh, Marius'
'Silvestru, Cristian'

_publ_section_title
;
 Triphenylbismuth(v) di[(iso)nicotinates] - transmetallation agents or
 divergent organometalloligands? First organobismuth(v)-based silver(i)
 coordination polymers.
;
_journal_issue 8
_journal_name_full 'Dalton transactions (Cambridge, England : 2003)'
_journal_page_first 2531
_journal_page_last 2542
_journal_paper_doi 10.1039/c7dt04516f
_journal_volume 47
_journal_year 2018
_chemical_formula_moiety 'C30 H23 Bi N2 O4'
_chemical_formula_sum 'C30 H23 Bi N2 O4'
_chemical_formula_weight 684.48
_space_group_IT_number 13
_space_group_name_Hall '-P 2yac'
_space_group_name_H-M_alt 'P 1 2/n 1'
_symmetry_cell_setting monoclinic
_symmetry_space_group_name_Hall '-P 2yac'
_symmetry_space_group_name_H-M 'P 1 2/n 1'
_atom_sites_solution_hydrogens geom
_atom_sites_solution_primary direct
_atom_sites_solution_secondary difmap
_audit_creation_method SHELXL-97
_audit_update_record
;
2017-11-14 deposited with the CCDC.
2018-01-15 downloaded from the CCDC.
;
_cell_angle_alpha 90.00
_cell_angle_beta 105.707(2)
_cell_angle_gamma 90.00
_cell_formula_units_Z 2
_cell_length_a 12.9965(12)
_cell_length_b 9.7492(9)
_cell_length_c 13.4933(13)
_cell_measurement_reflns_used 4579
_cell_measurement_temperature 297(2)
_cell_measurement_theta_max 21.09
_cell_measurement_theta_min 2.55
_cell_volume 1645.8(3)
_computing_cell_refinement 'Bruker SMART'
_computing_data_collection 'Bruker SMART'
_computing_data_reduction 'Bruker SAINT'
_computing_molecular_graphics 'Bruker SHELXTL'
_computing_publication_material 'Bruker SHELXTL'
_computing_structure_refinement 'Bruker SHELXTL'
_computing_structure_solution 'Bruker SHELXTL'
_diffrn_ambient_temperature 297(2)
_diffrn_measured_fraction_theta_full 0.999
_diffrn_measured_fraction_theta_max 0.999
_diffrn_measurement_device_type 'CCD area detector'
_diffrn_measurement_method 'phi and omega scans'
_diffrn_radiation_monochromator graphite
_diffrn_radiation_source 'fine-focus sealed tube'
_diffrn_radiation_type MoK\a
_diffrn_radiation_wavelength 0.71073
_diffrn_reflns_av_R_equivalents 0.0565
_diffrn_reflns_av_sigmaI/netI 0.0443
_diffrn_reflns_limit_h_max 15
_diffrn_reflns_limit_h_min -15
_diffrn_reflns_limit_k_max 11
_diffrn_reflns_limit_k_min -11
_diffrn_reflns_limit_l_max 16
_diffrn_reflns_limit_l_min -16
_diffrn_reflns_number 15123
_diffrn_reflns_theta_full 25.01
_diffrn_reflns_theta_max 25.01
_diffrn_reflns_theta_min 1.93
_exptl_absorpt_coefficient_mu 5.387
_exptl_absorpt_correction_T_max 0.3705
_exptl_absorpt_correction_T_min 0.3041
_exptl_absorpt_correction_type multi-scan
_exptl_absorpt_process_details 'Bruker, 2001.'
_exptl_crystal_colour colourless
_exptl_crystal_density_diffrn 1.381
_exptl_crystal_density_method 'not measured'
_exptl_crystal_description block
_exptl_crystal_F_000 664
_exptl_crystal_size_max 0.29
_exptl_crystal_size_mid 0.25
_exptl_crystal_size_min 0.23
_refine_diff_density_max 0.351
_refine_diff_density_min -1.444
_refine_diff_density_rms 0.123
_refine_ls_extinction_method none
_refine_ls_goodness_of_fit_ref 1.071
_refine_ls_hydrogen_treatment constr
_refine_ls_matrix_type full
_refine_ls_number_parameters 169
_refine_ls_number_reflns 2906
_refine_ls_number_restraints 0
_refine_ls_restrained_S_all 1.071
_refine_ls_R_factor_all 0.0297
_refine_ls_R_factor_gt 0.0270
_refine_ls_shift/su_max 0.000
_refine_ls_shift/su_mean 0.000
_refine_ls_structure_factor_coef Fsqd
_refine_ls_weighting_details 'calc w=1/[\s^2^(Fo^2^)+(0.0300P)^2^+0.0000P] where P=(Fo^2^+2Fc^2^)/3'
_refine_ls_weighting_scheme calc
_refine_ls_wR_factor_gt 0.0641
_refine_ls_wR_factor_ref 0.0650
_reflns_number_gt 2746
_reflns_number_total 2906
_reflns_threshold_expression >2sigma(I)
_cod_data_source_file c7dt04516f2.cif
_cod_data_source_block 723r_sqd
_cod_depositor_comments
;
The following automatic conversions were performed:

'_symmetry_cell_setting' value 'Monoclinic' changed to 'monoclinic'
according to
/home/data/users/saulius/crontab/automatic-downloads/rss-feeds/RSC/lib/dictionaries/cif_core.dic
dictionary named 'cif_core.dic' version 2.4.2 from 2011-04-26.

Automatic conversion script
Id: cif_fix_values 4973 2017-02-22 13:04:09Z antanas 

 Adding full bibliography for 7045295--7045303.cif.
;
_cod_original_sg_symbol_H-M 'P2/n  '
_cod_database_code 7045295
_platon_squeeze_void_probe_radius 1.20

loop_
_symmetry_equiv_pos_as_xyz
'x, y, z'
'-x+1/2, y, -z+1/2'
'-x, -y, -z'
'x-1/2, -y, z-1/2'

loop_
_atom_site_label
_atom_site_type_symbol
_atom_site_fract_x
_atom_site_fract_y
_atom_site_fract_z
_atom_site_U_iso_or_equiv
_atom_site_adp_type
_atom_site_occupancy
_atom_site_symmetry_multiplicity
_atom_site_calc_flag
_atom_site_refinement_flags
Bi1 Bi 0.7500 0.77296(2) 0.2500 0.03393(10) Uani 1 2 d S
C1 C 0.8187(3) 0.6638(5) 0.0747(3) 0.0414(10) Uani 1 1 d .
C2 C 0.8460(3) 0.6507(5) -0.0258(3) 0.0436(10) Uani 1 1 d .
C3 C 0.8608(7) 0.7633(5) -0.0811(5) 0.079(2) Uani 1 1 d .
H3 H 0.8536 0.8513 -0.0573 0.095 Uiso 1 1 calc R
C4 C 0.8866(8) 0.7435(7) -0.1734(6) 0.099(3) Uani 1 1 d .
H4 H 0.8942 0.8208 -0.2111 0.118 Uiso 1 1 calc R
C5 C 0.8861(5) 0.5181(6) -0.1576(5) 0.0778(17) Uani 1 1 d .
H5 H 0.8946 0.4314 -0.1831 0.093 Uiso 1 1 calc R
C6 C 0.8583(4) 0.5251(5) -0.0649(4) 0.0592(13) Uani 1 1 d .
H6 H 0.8485 0.4455 -0.0305 0.071 Uiso 1 1 calc R
C7 C 0.5950(4) 0.7093(4) 0.1459(3) 0.0401(10) Uani 1 1 d .
C8 C 0.5599(4) 0.7933(5) 0.0612(4) 0.0597(14) Uani 1 1 d .
H8 H 0.6001 0.8681 0.0509 0.072 Uiso 1 1 calc R
C9 C 0.4623(5) 0.7623(6) -0.0083(5) 0.0721(18) Uani 1 1 d .
H9 H 0.4364 0.8161 -0.0667 0.087 Uiso 1 1 calc R
C10 C 0.4043(4) 0.6519(6) 0.0097(4) 0.0608(13) Uani 1 1 d .
H10 H 0.3391 0.6314 -0.0370 0.073 Uiso 1 1 calc R
C11 C 0.4407(4) 0.5715(5) 0.0951(4) 0.0525(12) Uani 1 1 d .
H11 H 0.4001 0.4975 0.1062 0.063 Uiso 1 1 calc R
C12 C 0.5376(3) 0.5998(5) 0.1648(3) 0.0447(11) Uani 1 1 d .
H12 H 0.5630 0.5458 0.2231 0.054 Uiso 1 1 calc R
C13 C 0.7500 0.9996(6) 0.2500 0.0384(13) Uani 1 2 d S
C14 C 0.8209(4) 1.0713(5) 0.2085(3) 0.0499(11) Uani 1 1 d .
H14 H 0.8683 1.0240 0.1803 0.060 Uiso 1 1 calc R
C15 C 0.8207(5) 1.2129(5) 0.2092(4) 0.0585(14) Uani 1 1 d .
H15 H 0.8687 1.2609 0.1821 0.070 Uiso 1 1 calc R
C16 C 0.7500 1.2835(7) 0.2500 0.0544(18) Uani 1 2 d S
H16 H 0.7500 1.3789 0.2500 0.065 Uiso 1 2 calc SR
N1 N 0.9009(4) 0.6228(6) -0.2109(4) 0.0854(15) Uani 1 1 d .
O1 O 0.8170(3) 0.7869(3) 0.1093(3) 0.0497(8) Uani 1 1 d .
O2 O 0.7996(2) 0.5623(3) 0.1196(2) 0.0501(8) Uani 1 1 d .

loop_
_atom_site_aniso_label
_atom_site_aniso_U_11
_atom_site_aniso_U_22
_atom_site_aniso_U_33
_atom_site_aniso_U_23
_atom_site_aniso_U_13
_atom_site_aniso_U_12
Bi1 0.03797(15) 0.03230(14) 0.03188(14) 0.000 0.01008(10) 0.000
C1 0.038(2) 0.046(3) 0.037(2) -0.005(2) 0.0062(19) -0.003(2)
C2 0.045(3) 0.047(3) 0.040(2) -0.005(2) 0.013(2) -0.003(2)
C3 0.139(7) 0.047(3) 0.071(4) -0.003(3) 0.062(5) -0.001(3)
C4 0.173(9) 0.072(5) 0.078(5) 0.007(3) 0.079(6) -0.002(4)
C5 0.114(5) 0.058(4) 0.077(4) -0.016(3) 0.054(4) 0.000(3)
C6 0.076(3) 0.051(3) 0.059(3) -0.008(2) 0.032(3) -0.003(3)
C7 0.040(2) 0.040(3) 0.036(2) -0.0005(18) 0.0035(19) -0.0002(19)
C8 0.060(3) 0.064(4) 0.047(3) 0.012(2) 0.002(3) -0.014(3)
C9 0.070(4) 0.078(4) 0.055(4) 0.018(3) -0.007(3) -0.007(3)
C10 0.050(3) 0.072(4) 0.052(3) -0.005(3) 0.000(2) -0.007(3)
C11 0.048(3) 0.062(3) 0.048(3) -0.004(2) 0.014(2) -0.013(2)
C12 0.045(3) 0.052(3) 0.037(2) 0.004(2) 0.010(2) -0.002(2)
C13 0.044(3) 0.039(3) 0.031(3) 0.000 0.008(3) 0.000
C14 0.058(3) 0.045(3) 0.050(3) 0.000(2) 0.021(2) -0.003(2)
C15 0.070(4) 0.046(3) 0.064(4) 0.005(2) 0.026(3) -0.014(2)
C16 0.075(5) 0.036(4) 0.049(4) 0.000 0.010(4) 0.000
N1 0.123(4) 0.079(4) 0.071(3) -0.013(3) 0.056(3) -0.003(3)
O1 0.064(2) 0.048(2) 0.0442(19) -0.0086(15) 0.0272(17) -0.0062(15)
O2 0.060(2) 0.047(2) 0.0446(18) 0.0046(15) 0.0166(15) -0.0054(15)

loop_
_atom_type_symbol
_atom_type_description
_atom_type_scat_dispersion_real
_atom_type_scat_dispersion_imag
_atom_type_scat_source
C C 0.0033 0.0016 'International Tables Vol C Tables 4.2.6.8 and 6.1.1.4'
H H 0.0000 0.0000 'International Tables Vol C Tables 4.2.6.8 and 6.1.1.4'
N N 0.0061 0.0033 'International Tables Vol C Tables 4.2.6.8 and 6.1.1.4'
O O 0.0106 0.0060 'International Tables Vol C Tables 4.2.6.8 and 6.1.1.4'
Bi Bi -4.1077 10.2566 'International Tables Vol C Tables 4.2.6.8 and 6.1.1.4'

loop_
_geom_angle_atom_site_label_1
_geom_angle_atom_site_label_2
_geom_angle_atom_site_label_3
_geom_angle
_geom_angle_site_symmetry_1
_geom_angle_site_symmetry_3
C13 Bi1 C7 106.31(11) . .
C13 Bi1 C7 106.31(11) . 2_655
C7 Bi1 C7 147.4(2) . 2_655
C13 Bi1 O1 86.60(8) . 2_655
C7 Bi1 O1 93.31(15) . 2_655
C7 Bi1 O1 88.60(15) 2_655 2_655
C13 Bi1 O1 86.60(8) . .
C7 Bi1 O1 88.60(15) . .
C7 Bi1 O1 93.31(15) 2_655 .
O1 Bi1 O1 173.20(15) 2_655 .
O2 C1 O1 123.3(4) . .
O2 C1 C2 120.7(4) . .
O1 C1 C2 116.0(4) . .
C6 C2 C3 117.5(5) . .
C6 C2 C1 120.6(4) . .
C3 C2 C1 121.9(4) . .
C2 C3 C4 118.8(5) . .
C2 C3 H3 120.6 . .
C4 C3 H3 120.6 . .
N1 C4 C3 124.4(6) . .
N1 C4 H4 117.8 . .
C3 C4 H4 117.8 . .
N1 C5 C6 125.1(5) . .
N1 C5 H5 117.5 . .
C6 C5 H5 117.5 . .
C2 C6 C5 118.5(5) . .
C2 C6 H6 120.7 . .
C5 C6 H6 120.7 . .
C12 C7 C8 122.9(4) . .
C12 C7 Bi1 123.4(3) . .
C8 C7 Bi1 113.6(3) . .
C7 C8 C9 117.8(5) . .
C7 C8 H8 121.1 . .
C9 C8 H8 121.1 . .
C10 C9 C8 119.7(5) . .
C10 C9 H9 120.2 . .
C8 C9 H9 120.2 . .
C11 C10 C9 121.1(5) . .
C11 C10 H10 119.4 . .
C9 C10 H10 119.4 . .
C10 C11 C12 120.3(5) . .
C10 C11 H11 119.9 . .
C12 C11 H11 119.9 . .
C7 C12 C11 118.2(4) . .
C7 C12 H12 120.9 . .
C11 C12 H12 120.9 . .
C14 C13 C14 119.6(6) 2_655 .
C14 C13 Bi1 120.2(3) 2_655 .
C14 C13 Bi1 120.2(3) . .
C15 C14 C13 119.9(5) . .
C15 C14 H14 120.1 . .
C13 C14 H14 120.1 . .
C16 C15 C14 120.3(5) . .
C16 C15 H15 119.8 . .
C14 C15 H15 119.8 . .
C15 C16 C15 120.0(6) 2_655 .
C15 C16 H16 120.0 2_655 .
C15 C16 H16 120.0 . .
C5 N1 C4 115.7(5) . .
C1 O1 Bi1 106.9(3) . .

loop_
_geom_bond_atom_site_label_1
_geom_bond_atom_site_label_2
_geom_bond_distance
_geom_bond_site_symmetry_2
Bi1 C13 2.209(6) .
Bi1 C7 2.210(4) .
Bi1 C7 2.210(4) 2_655
Bi1 O1 2.297(3) 2_655
Bi1 O1 2.297(3) .
C1 O2 1.221(5) .
C1 O1 1.290(5) .
C1 C2 1.498(6) .
C2 C6 1.360(6) .
C2 C3 1.369(7) .
C3 C4 1.388(9) .
C3 H3 0.9300 .
C4 N1 1.314(8) .
C4 H4 0.9300 .
C5 N1 1.294(7) .
C5 C6 1.394(7) .
C5 H5 0.9300 .
C6 H6 0.9300 .
C7 C12 1.366(6) .
C7 C8 1.379(7) .
C8 C9 1.392(8) .
C8 H8 0.9300 .
C9 C10 1.373(8) .
C9 H9 0.9300 .
C10 C11 1.367(7) .
C10 H10 0.9300 .
C11 C12 1.380(6) .
C11 H11 0.9300 .
C12 H12 0.9300 .
C13 C14 1.389(5) 2_655
C13 C14 1.389(5) .
C14 C15 1.381(7) .
C14 H14 0.9300 .
C15 C16 1.376(6) .
C15 H15 0.9300 .
C16 C15 1.376(6) 2_655
C16 H16 0.9300 .

loop_
_geom_torsion_atom_site_label_1
_geom_torsion_atom_site_label_2
_geom_torsion_atom_site_label_3
_geom_torsion_atom_site_label_4
_geom_torsion
_geom_torsion_site_symmetry_1
_geom_torsion_site_symmetry_4
O2 C1 C2 C6 -5.3(7) . .
O1 C1 C2 C6 174.7(4) . .
O2 C1 C2 C3 175.5(5) . .
O1 C1 C2 C3 -4.5(7) . .
C6 C2 C3 C4 0.4(10) . .
C1 C2 C3 C4 179.6(7) . .
C2 C3 C4 N1 -1.9(15) . .
C3 C2 C6 C5 0.6(8) . .
C1 C2 C6 C5 -178.6(5) . .
N1 C5 C6 C2 -0.3(10) . .
C13 Bi1 C7 C12 -141.5(4) . .
C7 Bi1 C7 C12 38.5(4) 2_655 .
O1 Bi1 C7 C12 -54.1(4) 2_655 .
O1 Bi1 C7 C12 132.5(4) . .
C13 Bi1 C7 C8 36.6(4) . .
C7 Bi1 C7 C8 -143.4(4) 2_655 .
O1 Bi1 C7 C8 124.0(4) 2_655 .
O1 Bi1 C7 C8 -49.4(4) . .
C12 C7 C8 C9 -1.2(8) . .
Bi1 C7 C8 C9 -179.3(5) . .
C7 C8 C9 C10 0.7(10) . .
C8 C9 C10 C11 0.1(10) . .
C9 C10 C11 C12 -0.4(8) . .
C8 C7 C12 C11 0.8(7) . .
Bi1 C7 C12 C11 178.8(3) . .
C10 C11 C12 C7 0.0(7) . .
C7 Bi1 C13 C14 66.3(3) . 2_655
C7 Bi1 C13 C14 -113.7(3) 2_655 2_655
O1 Bi1 C13 C14 -26.2(2) 2_655 2_655
O1 Bi1 C13 C14 153.8(2) . 2_655
C7 Bi1 C13 C14 -113.7(3) . .
C7 Bi1 C13 C14 66.3(3) 2_655 .
O1 Bi1 C13 C14 153.8(2) 2_655 .
O1 Bi1 C13 C14 -26.2(2) . .
C14 C13 C14 C15 0.3(4) 2_655 .
Bi1 C13 C14 C15 -179.7(4) . .
C13 C14 C15 C16 -0.6(7) . .
C14 C15 C16 C15 0.3(4) . 2_655
C6 C5 N1 C4 -1.0(11) . .
C3 C4 N1 C5 2.2(14) . .
O2 C1 O1 Bi1 -7.9(5) . .
C2 C1 O1 Bi1 172.1(3) . .
C13 Bi1 O1 C1 -172.9(3) . .
C7 Bi1 O1 C1 -66.4(3) . .
C7 Bi1 O1 C1 81.0(3) 2_655 .

loop_
_platon_squeeze_void_nr
_platon_squeeze_void_average_x
_platon_squeeze_void_average_y
_platon_squeeze_void_average_z
_platon_squeeze_void_volume
_platon_squeeze_void_count_electrons
_platon_squeeze_void_content
1 0.012 0.000 0.012 426 117 ' '
